data_2206469
loop_
_publ_author_name
'Gonca \"Ozdemir'
'\,Samil I \,s\?ik'
'Kemal Sancak'
'Selami \,Sa\,smaz'
'Nazmi Turan Okumu\,so\(glu'

_publ_section_title
;1,2-Bis[5-oxo-3-(<i>n</i>-propyl)-4,5-dihydro-3<i>H</i>-1,2,4-triazol-4-yl]ethane
 dihydrate
;
_journal_coeditor_code IS6101
_journal_issue 8
_journal_name_full 'Acta Crystallographica Section E'
_journal_page_first o2699
_journal_page_last o2700
_journal_paper_doi 10.1107/S1600536805022853
_journal_volume 61
_journal_year 2005
_chemical_formula_iupac 'C12 H20 N6 O2, 2H2 O'
_chemical_formula_moiety 'C12 H20 N6 O2, 2H2 O'
_chemical_formula_sum 'C12 H24 N6 O4'
_chemical_formula_weight 316.37
_chemical_name_systematic
;
1,2-Bis[5-oxo-3-(n-propyl)-4,5-dihydro-3H-1,2,4-triazol-4-yl]ethane dihydrate
;
_space_group_IT_number 15
_symmetry_cell_setting monoclinic
_symmetry_space_group_name_Hall '-C 2yc'
_symmetry_space_group_name_H-M 'C 1 2/c 1'
_atom_sites_solution_hydrogens geom
_atom_sites_solution_primary direct
_atom_sites_solution_secondary difmap
_cell_angle_alpha 90.00
_cell_angle_beta 112.655(6)
_cell_angle_gamma 90.00
_cell_formula_units_Z 4
_cell_length_a 13.0125(12)
_cell_length_b 8.5957(6)
_cell_length_c 15.4586(12)
_cell_measurement_reflns_used 1008
_cell_measurement_temperature 296(2)
_cell_measurement_theta_max 27.93
_cell_measurement_theta_min 2.86
_cell_volume 1595.7(2)
_computing_cell_refinement X-AREA
_computing_data_collection 'X-AREA (Stoe & Cie, 2002)'
_computing_data_reduction 'X-RED (Stoe & Cie, 2002)'
_computing_molecular_graphics 'ORTEP-3 for Windows (Farrugia, 1997)'
_computing_publication_material 'WinGX (Farrugia, 1999)'
_computing_structure_refinement 'SHELXL97 (Sheldrick, 1997)'
_computing_structure_solution 'SHELXS86 (Sheldrick, 1985)'
_diffrn_ambient_temperature 296(2)
_diffrn_detector_area_resol_mean 6.67
_diffrn_measured_fraction_theta_full 0.991
_diffrn_measured_fraction_theta_max 0.991
_diffrn_measurement_device_type 'Stoe IPDS-II'
_diffrn_measurement_method \w
_diffrn_radiation_monochromator graphite
_diffrn_radiation_source 'fine-focus sealed tube'
_diffrn_radiation_type MoK\a
_diffrn_radiation_wavelength 0.71073
_diffrn_reflns_av_R_equivalents 0.0306
_diffrn_reflns_av_sigmaI/netI 0.0228
_diffrn_reflns_limit_h_max 17
_diffrn_reflns_limit_h_min -17
_diffrn_reflns_limit_k_max 11
_diffrn_reflns_limit_k_min -11
_diffrn_reflns_limit_l_max 20
_diffrn_reflns_limit_l_min -15
_diffrn_reflns_number 5349
_diffrn_reflns_theta_full 27.86
_diffrn_reflns_theta_max 27.86
_diffrn_reflns_theta_min 2.86
_diffrn_standards_decay_% <2
_diffrn_standards_number 0
_exptl_absorpt_coefficient_mu 0.100
_exptl_absorpt_correction_T_max 0.9848
_exptl_absorpt_correction_T_min 0.9539
_exptl_absorpt_correction_type integration
_exptl_absorpt_process_details '(X-RED; Stoe & Cie, 2002)'
_exptl_crystal_colour colourless
_exptl_crystal_density_diffrn 1.317
_exptl_crystal_density_method 'not measured'
_exptl_crystal_description prism.
_exptl_crystal_F_000 680
_exptl_crystal_size_max 0.50
_exptl_crystal_size_mid 0.43
_exptl_crystal_size_min 0.23
_refine_diff_density_max 0.401
_refine_diff_density_min -0.377
_refine_ls_extinction_coef 0.047(4)
_refine_ls_extinction_expression Fc^*^=kFc[1+0.001xFc^2^\l^3^/sin(2\q)]^-1/4^
_refine_ls_extinction_method SHELXL97
_refine_ls_goodness_of_fit_ref 1.039
_refine_ls_hydrogen_treatment refall
_refine_ls_matrix_type full
_refine_ls_number_parameters 149
_refine_ls_number_reflns 1887
_refine_ls_number_restraints 0
_refine_ls_restrained_S_all 1.039
_refine_ls_R_factor_all 0.0588
_refine_ls_R_factor_gt 0.0464
_refine_ls_shift/su_max 0.000
_refine_ls_shift/su_mean 0.000
_refine_ls_structure_factor_coef Fsqd
_refine_ls_weighting_details 'w = 1/[\s^2^(Fo^2^)+(0.0836P)^2^] where P = (Fo^2^+2Fc^2^)/3'
_refine_ls_weighting_scheme calc
_refine_ls_wR_factor_gt 0.1126
_refine_ls_wR_factor_ref 0.1195
_reflns_number_gt 1470
_reflns_number_total 1887
_reflns_threshold_expression I>2\s(I)
_cod_data_source_file is6101.cif
_cod_data_source_block I
_cod_original_sg_symbol_H-M 'C 2/c'
_cod_database_code 2206469
_cod_database_fobs_code 2206469

loop_
_symmetry_equiv_pos_as_xyz
'x, y, z'
'-x, y, -z+1/2'
'x+1/2, y+1/2, z'
'-x+1/2, y+1/2, -z+1/2'
'-x, -y, -z'
'x, -y, z-1/2'
'-x+1/2, -y+1/2, -z'
'x+1/2, -y+1/2, z-1/2'

loop_
_atom_site_label
_atom_site_fract_x
_atom_site_fract_y
_atom_site_fract_z
_atom_site_U_iso_or_equiv
_atom_site_adp_type
_atom_site_calc_flag
_atom_site_occupancy
_atom_site_type_symbol
O2 0.62269(11) 0.58035(14) 0.61339(9) 0.0732(4) Uani d 1 O
H11B 0.685(2) 0.602(3) 0.6574(17) 0.089(7) Uiso d 1 H
H11A 0.5987(19) 0.639(3) 0.5655(18) 0.085(7) Uiso d 1 H
H5B 0.2389(15) 0.150(2) 0.4424(12) 0.057(4) Uiso d 1 H
H4A 0.3798(15) -0.118(2) 0.5171(12) 0.061(4) Uiso d 1 H
H6A 0.2071(18) -0.168(3) 0.3682(15) 0.087(6) Uiso d 1 H
H4B 0.3053(14) -0.0388(18) 0.5647(12) 0.055(4) Uiso d 1 H
H5A 0.3151(13) 0.0643(18) 0.3929(12) 0.056(4) Uiso d 1 H
H3 0.5753(15) 0.373(2) 0.6185(13) 0.064(5) Uiso d 1 H
H6C 0.127(2) -0.023(3) 0.3209(17) 0.087(6) Uiso d 1 H
H6B 0.1297(17) -0.078(2) 0.4187(15) 0.077(6) Uiso d 1 H
H2A 0.5177(13) -0.173(2) 0.6817(11) 0.051(4) Uiso d 1 H
H2B 0.6148(14) -0.0892(18) 0.7614(11) 0.050(4) Uiso d 1 H
N1 0.52137(8) 0.05384(11) 0.66480(7) 0.0390(3) Uani d 1 N
N2 0.45661(9) 0.22537(12) 0.55118(7) 0.0427(3) Uani d 1 N
O1 0.67508(9) 0.19240(13) 0.76639(7) 0.0601(3) Uani d 1 O
C3 0.44051(9) 0.08846(13) 0.57887(8) 0.0367(3) Uani d 1 C
N3 0.55125(9) 0.28091(13) 0.62215(8) 0.0459(3) Uani d 1 N
C5 0.27057(10) 0.04572(15) 0.43204(9) 0.0436(3) Uani d 1 C
C1 0.59295(10) 0.17967(13) 0.69317(9) 0.0427(3) Uani d 1 C
C4 0.34740(10) -0.01814(14) 0.52595(9) 0.0426(3) Uani d 1 C
C2 0.53546(12) -0.08619(14) 0.72097(9) 0.0468(3) Uani d 1 C
C6 0.17556(14) -0.0646(2) 0.38122(13) 0.0622(4) Uani d 1 C

loop_
_atom_site_aniso_label
_atom_site_aniso_U_11
_atom_site_aniso_U_22
_atom_site_aniso_U_33
_atom_site_aniso_U_12
_atom_site_aniso_U_13
_atom_site_aniso_U_23
O2 0.0719(8) 0.0640(7) 0.0552(7) -0.0322(6) -0.0069(6) 0.0156(6)
N1 0.0410(5) 0.0349(5) 0.0344(5) 0.0035(4) 0.0070(4) -0.0001(4)
N2 0.0404(5) 0.0404(5) 0.0390(5) -0.0043(4) 0.0060(4) 0.0021(4)
O1 0.0493(5) 0.0568(6) 0.0506(6) 0.0025(4) -0.0070(4) -0.0066(4)
C3 0.0366(6) 0.0364(5) 0.0338(6) 0.0012(4) 0.0101(5) -0.0004(4)
N3 0.0418(6) 0.0399(5) 0.0451(6) -0.0067(4) 0.0046(5) 0.0004(4)
C5 0.0424(6) 0.0427(6) 0.0394(6) -0.0042(5) 0.0088(5) -0.0025(5)
C1 0.0385(6) 0.0399(6) 0.0414(6) 0.0037(4) 0.0064(5) -0.0050(5)
C4 0.0434(6) 0.0391(6) 0.0406(6) -0.0056(5) 0.0109(5) -0.0007(5)
C2 0.0590(8) 0.0328(5) 0.0398(6) 0.0081(5) 0.0093(6) 0.0002(5)
C6 0.0537(8) 0.0618(9) 0.0552(9) -0.0151(7) 0.0036(7) -0.0075(7)

loop_
_atom_type_symbol
_atom_type_description
_atom_type_scat_dispersion_real
_atom_type_scat_dispersion_imag
_atom_type_scat_source
C C 0.0033 0.0016 'International Tables Vol C Tables 4.2.6.8 and 6.1.1.4'
H H 0.0000 0.0000 'International Tables Vol C Tables 4.2.6.8 and 6.1.1.4'
N N 0.0061 0.0033 'International Tables Vol C Tables 4.2.6.8 and 6.1.1.4'
O O 0.0106 0.0060 'International Tables Vol C Tables 4.2.6.8 and 6.1.1.4'

loop_
_geom_angle_atom_site_label_1
_geom_angle_atom_site_label_2
_geom_angle_atom_site_label_3
_geom_angle_site_symmetry_1
_geom_angle_site_symmetry_3
_geom_angle
_geom_angle_publ_flag
H11B O2 H11A . . 119(2) ?
C3 N1 C1 . . 107.98(10) ?
C3 N1 C2 . . 129.12(10) ?
C1 N1 C2 . . 122.90(10) ?
C3 N2 N3 . . 105.05(10) ?
N2 C3 N1 . . 110.80(10) ?
N2 C3 C4 . . 125.34(10) ?
N1 C3 C4 . . 123.85(10) ?
C1 N3 N2 . . 112.45(10) ?
C1 N3 H3 . . 127.4(12) ?
N2 N3 H3 . . 120.1(12) ?
C4 C5 C6 . . 112.08(12) ?
C4 C5 H5B . . 108.9(10) ?
C6 C5 H5B . . 109.3(10) ?
C4 C5 H5A . . 108.4(9) ?
C6 C5 H5A . . 109.5(9) ?
H5B C5 H5A . . 108.5(13) ?
O1 C1 N3 . . 129.18(12) ?
O1 C1 N1 . . 127.10(12) ?
N3 C1 N1 . . 103.72(10) ?
C3 C4 C5 . . 113.65(10) ?
C3 C4 H4A . . 108.1(10) ?
C5 C4 H4A . . 110.0(10) ?
C3 C4 H4B . . 107.9(10) ?
C5 C4 H4B . . 109.7(10) ?
H4A C4 H4B . . 107.4(14) ?
N1 C2 C2 . 2_656 112.85(9) yes
N1 C2 H2A . . 109.4(10) ?
C2 C2 H2A 2_656 . 109.2(10) ?
N1 C2 H2B . . 105.2(9) ?
C2 C2 H2B 2_656 . 110.8(9) ?
H2A C2 H2B . . 109.2(14) ?
C5 C6 H6A . . 109.5(13) ?
C5 C6 H6C . . 111.4(14) ?
H6A C6 H6C . . 107.0(18) ?
C5 C6 H6B . . 109.0(12) ?
H6A C6 H6B . . 113.1(18) ?
H6C C6 H6B . . 106.9(19) ?

loop_
_geom_bond_atom_site_label_1
_geom_bond_atom_site_label_2
_geom_bond_site_symmetry_2
_geom_bond_distance
_geom_bond_publ_flag
O2 H11B . 0.85(2) ?
O2 H11A . 0.85(3) ?
N1 C3 . 1.3725(15) yes
N1 C1 . 1.3838(15) yes
N1 C2 . 1.4539(15) ?
N2 C3 . 1.2966(15) yes
N2 N3 . 1.3810(14) yes
O1 C1 . 1.2261(16) yes
C3 C4 . 1.4877(16) ?
N3 C1 . 1.3410(17) yes
N3 H3 . 0.86(2) ?
C5 C4 . 1.5133(18) ?
C5 C6 . 1.5154(19) ?
C5 H5B . 1.023(18) ?
C5 H5A . 0.998(18) ?
C4 H4A . 0.989(18) ?
C4 H4B . 0.970(18) ?
C2 C2 2_656 1.515(3) yes
C2 H2A . 0.935(17) ?
C2 H2B . 0.980(17) ?
C6 H6A . 1.03(2) ?
C6 H6C . 0.97(2) ?
C6 H6B . 0.98(2) ?

loop_
_geom_hbond_atom_site_label_D
_geom_hbond_atom_site_label_H
_geom_hbond_atom_site_label_A
_geom_hbond_site_symmetry_A
_geom_hbond_distance_DH
_geom_hbond_distance_HA
_geom_hbond_distance_DA
_geom_hbond_angle_DHA
N3 H3 O2 . 0.86(2) 1.90(2) 2.7576(16) 176.9(18)
O2 H11B O1 4_656 0.85(2) 1.91(3) 2.7457(16) 165(2)
O2 H11A N2 5_666 0.85(3) 2.03(3) 2.8815(16) 178(2)

loop_
_geom_torsion_atom_site_label_1
_geom_torsion_atom_site_label_2
_geom_torsion_atom_site_label_3
_geom_torsion_atom_site_label_4
_geom_torsion_site_symmetry_4
_geom_torsion
N3 N2 C3 N1 . -0.16(13)
N3 N2 C3 C4 . 179.64(11)
C1 N1 C3 N2 . 0.51(14)
C2 N1 C3 N2 . -179.69(12)
C1 N1 C3 C4 . -179.28(11)
C2 N1 C3 C4 . 0.51(19)
C3 N2 N3 C1 . -0.27(14)
N2 N3 C1 O1 . -179.72(13)
N2 N3 C1 N1 . 0.57(14)
C3 N1 C1 O1 . 179.65(13)
C2 N1 C1 O1 . -0.2(2)
C3 N1 C1 N3 . -0.64(13)
C2 N1 C1 N3 . 179.55(11)
N2 C3 C4 C5 . 1.40(18)
N1 C3 C4 C5 . -178.83(11)
C6 C5 C4 C3 . -178.80(12)
C3 N1 C2 C2 2_656 -83.05(17)
C1 N1 C2 C2 2_656 96.72(17)
